data_1523288
loop_
_publ_author_name
'Boller, H.'
'Nowotny, H.'

_publ_section_title
;
 Kristallchemische Untersuchungen an Monophosphiden und -arseniden in den
 Systemen: Ti - (Cr, Mo, W) - (P, As)
;
_journal_name_full 'Monatshefte fuer Chemie (-108,1977)'
_journal_page_first 852
_journal_page_last 862
_journal_volume 96
_journal_year 1965
_chemical_formula_sum 'Mo0.56 P Ti0.44'
_chemical_name_systematic '(Mo0.56 Ti0.44) P'
_space_group_IT_number 194
_symmetry_space_group_name_Hall '-P 6c 2c'
_symmetry_space_group_name_H-M 'P 63/m m c'
_cell_angle_alpha 90
_cell_angle_beta 90
_cell_angle_gamma 120
_cell_formula_units_Z 2
_cell_length_a 3.25
_cell_length_b 3.25
_cell_length_c 6.211
_cell_volume 56.814
_citation_journal_id_ASTM MOCHAP
_cod_data_source_file Boller_MOCHAP_1965_1243.cif
_cod_data_source_block Mo0.56P1Ti0.44
_cod_original_cell_volume 56.81446
_cod_original_formula_sum 'Mo0.56 P1 Ti0.44'
_cod_database_code 1523288

loop_
_symmetry_equiv_pos_as_xyz
x,y,z
x-y,x,z+1/2
-y,x-y,z
-x,-y,z+1/2
-x+y,-x,z
y,-x+y,z+1/2
-y,-x,-z+1/2
x-y,-y,-z
x,x-y,-z+1/2
y,x,-z
-x+y,y,-z+1/2
-x,-x+y,-z
-x,-y,-z
-x+y,-x,-z-1/2
y,-x+y,-z
x,y,-z-1/2
x-y,x,-z
-y,x-y,-z-1/2
y,x,z-1/2
-x+y,y,z
-x,-x+y,z-1/2
-y,-x,z
x-y,-y,z-1/2
x,x-y,z

loop_
_atom_site_label
_atom_site_type_symbol
_atom_site_fract_x
_atom_site_fract_y
_atom_site_fract_z
_atom_site_occupancy
_atom_site_U_iso_or_equiv
Ti1 Ti+2 0 0 0 0.44 0.0
P1 P-3 0.3333 0.6667 0.25 1 0.0
Mo1 Mo+3 0 0 0 0.56 0.0
